data_7003038
loop_
_publ_author_name
'\,Cetin, An\?il'
'Ortiz-Col\'on, Saida'
'Espe, Mathew P.'
'Ziegler, Christopher J.'

_publ_section_title
;
 Investigating the topochemical polymerization of aniline derivatives
 in Pb(ii) borate scaffolds
;
_journal_issue 1
_journal_name_full 'Dalton Transactions'
_journal_page_first 64
_journal_paper_doi 10.1039/b708860d
_journal_year 2008
_chemical_formula_sum 'C19 H21 B N9 O3 Pb'
_chemical_formula_weight 641.45
_chemical_name_systematic
;
?
;
_space_group_IT_number 2
_symmetry_cell_setting triclinic
_symmetry_space_group_name_Hall '-P 1'
_symmetry_space_group_name_H-M 'P -1'
_atom_sites_solution_hydrogens geom
_atom_sites_solution_primary direct
_atom_sites_solution_secondary difmap
_audit_creation_method SHELXL-97
_cell_angle_alpha 84.1630(10)
_cell_angle_beta 82.5060(10)
_cell_angle_gamma 77.1090(10)
_cell_formula_units_Z 2
_cell_length_a 8.7632(5)
_cell_length_b 9.0574(5)
_cell_length_c 14.0903(8)
_cell_measurement_reflns_used 8896
_cell_measurement_temperature 100(2)
_cell_measurement_theta_max 28.28
_cell_measurement_theta_min 2.31
_cell_volume 1077.82(11)
_computing_cell_refinement 'Bruker SMART'
_computing_data_collection 'Bruker SMART'
_computing_data_reduction 'Bruker SAINT'
_computing_molecular_graphics 'Bruker SHELXTL'
_computing_publication_material 'Bruker SHELXTL'
_computing_structure_refinement 'SHELXL-97 (Sheldrick, 1997)'
_computing_structure_solution 'SHELXS-97 (Sheldrick, 1990)'
_diffrn_ambient_temperature 373(2)
_diffrn_measured_fraction_theta_full 0.936
_diffrn_measured_fraction_theta_max 0.936
_diffrn_measurement_device_type 'CCD area detector'
_diffrn_measurement_method 'phi and omega scans'
_diffrn_radiation_monochromator graphite
_diffrn_radiation_source 'fine-focus sealed tube'
_diffrn_radiation_type MoK\a
_diffrn_radiation_wavelength 0.71073
_diffrn_reflns_av_R_equivalents 0.0198
_diffrn_reflns_av_sigmaI/netI 0.0289
_diffrn_reflns_limit_h_max 11
_diffrn_reflns_limit_h_min -11
_diffrn_reflns_limit_k_max 11
_diffrn_reflns_limit_k_min -11
_diffrn_reflns_limit_l_max 18
_diffrn_reflns_limit_l_min -18
_diffrn_reflns_number 9614
_diffrn_reflns_theta_full 28.28
_diffrn_reflns_theta_max 28.28
_diffrn_reflns_theta_min 2.31
_exptl_absorpt_coefficient_mu 7.870
_exptl_absorpt_correction_T_max 0.6943
_exptl_absorpt_correction_T_min 0.3931
_exptl_absorpt_correction_type 'Empirical SADABS'
_exptl_crystal_colour colorless
_exptl_crystal_density_diffrn 1.976
_exptl_crystal_density_meas ?
_exptl_crystal_density_method .
_exptl_crystal_description block
_exptl_crystal_F_000 618
_exptl_crystal_size_max 0.22
_exptl_crystal_size_mid 0.10
_exptl_crystal_size_min 0.05
_refine_diff_density_max 1.072
_refine_diff_density_min -1.158
_refine_diff_density_rms 0.110
_refine_ls_extinction_method none
_refine_ls_goodness_of_fit_ref 1.047
_refine_ls_hydrogen_treatment mixed
_refine_ls_matrix_type full
_refine_ls_number_parameters 307
_refine_ls_number_reflns 5014
_refine_ls_number_restraints 0
_refine_ls_restrained_S_all 1.047
_refine_ls_R_factor_all 0.0172
_refine_ls_R_factor_gt 0.0168
_refine_ls_shift/su_max 0.003
_refine_ls_shift/su_mean 0.000
_refine_ls_structure_factor_coef Fsqd
_refine_ls_weighting_details 'calc w=1/[\s^2^(Fo^2^)+(0.0166P)^2^+0.8332P] where P=(Fo^2^+2Fc^2^)/3'
_refine_ls_weighting_scheme calc
_refine_ls_wR_factor_gt 0.0415
_refine_ls_wR_factor_ref 0.0416
_reflns_number_gt 4917
_reflns_number_total 5014
_reflns_threshold_expression >2sigma(I)
_cod_data_source_file b708860d.txt
_cod_data_source_block 2
_cod_depositor_comments
;
The following automatic conversions were performed:
'_symmetry_cell_setting' value 'Triclinic' changed to 'triclinic'
according to '/home/saulius/struct/CIF-dictionaries/cif_core.dic'
dictionary named 'cif_core.dic' version 2.4.1 from 2010-06-29.

Automatic conversion script
Id: cif_fix_enum 1527 2010-12-29 10:47:43Z saulius 
;
_cod_original_sg_symbol_H-M P-1
_cod_database_code 7003038

loop_
_symmetry_equiv_pos_as_xyz
'x, y, z'
'-x, -y, -z'

loop_
_atom_site_label
_atom_site_type_symbol
_atom_site_fract_x
_atom_site_fract_y
_atom_site_fract_z
_atom_site_U_iso_or_equiv
_atom_site_adp_type
_atom_site_occupancy
_atom_site_symmetry_multiplicity
_atom_site_calc_flag
_atom_site_refinement_flags
_atom_site_disorder_assembly
_atom_site_disorder_group
B1 B 0.6536(3) 0.7982(3) 1.13204(18) 0.0093(5) Uani 1 1 d . . .
C1 C 0.6571(3) 0.6582(3) 0.97554(17) 0.0139(5) Uani 1 1 d . . .
H1 H 0.5636 0.6242 0.9905 0.017 Uiso 1 1 calc R . .
C2 C 0.7615(3) 0.6298(3) 0.89583(17) 0.0151(5) Uani 1 1 d . . .
H2 H 0.7503 0.5729 0.8468 0.018 Uiso 1 1 calc R . .
C3 C 0.8540(3) 0.7661(3) 0.97985(17) 0.0128(4) Uani 1 1 d . . .
H3 H 0.9192 0.8216 1.0006 0.015 Uiso 1 1 calc R . .
C4 C 0.6961(3) 1.0744(3) 1.08150(16) 0.0129(4) Uani 1 1 d . . .
H4 H 0.6398 1.0943 1.0284 0.015 Uiso 1 1 calc R . .
C5 C 0.7748(3) 1.1688(3) 1.11404(16) 0.0120(4) Uani 1 1 d . . .
H5 H 0.7809 1.2656 1.0868 0.014 Uiso 1 1 calc R . .
C6 C 0.8061(3) 0.9634(3) 1.20825(16) 0.0112(4) Uani 1 1 d . . .
H6 H 0.8379 0.8916 1.2578 0.013 Uiso 1 1 calc R . .
C7 C 0.6669(3) 0.6607(3) 1.30483(16) 0.0138(5) Uani 1 1 d . . .
H7 H 0.5950 0.7340 1.3388 0.017 Uiso 1 1 calc R . .
C8 C 0.7446(3) 0.5246(3) 1.34147(17) 0.0142(5) Uani 1 1 d . . .
H8 H 0.7352 0.4894 1.4059 0.017 Uiso 1 1 calc R . .
C9 C 0.8192(3) 0.5376(3) 1.19020(17) 0.0133(5) Uani 1 1 d . . .
H9 H 0.8705 0.5137 1.1299 0.016 Uiso 1 1 calc R . .
C10 C 0.3779(3) 0.7270(3) 1.15670(17) 0.0129(4) Uani 1 1 d . . .
H10 H 0.4119 0.6238 1.1485 0.015 Uiso 1 1 calc R . .
C11 C 0.2269(3) 0.8020(3) 1.17931(17) 0.0133(4) Uani 1 1 d . . .
H11 H 0.1394 0.7579 1.1885 0.016 Uiso 1 1 calc R . .
C12 C 0.3718(3) 0.9667(3) 1.16772(16) 0.0113(4) Uani 1 1 d . . .
H12 H 0.4040 1.0578 1.1679 0.014 Uiso 1 1 calc R . .
C13 C 1.1288(3) 1.0066(3) 0.57154(16) 0.0115(4) Uani 1 1 d . . .
C14 C 1.2015(3) 1.1097(3) 0.49883(16) 0.0123(4) Uani 1 1 d . . .
C15 C 1.1329(3) 1.2649(3) 0.48999(17) 0.0148(5) Uani 1 1 d . . .
H15 H 1.0385 1.3016 0.5268 0.018 Uiso 1 1 calc R . .
C16 C 1.2031(3) 1.3646(3) 0.42750(17) 0.0161(5) Uani 1 1 d . . .
H16 H 1.1543 1.4669 0.4212 0.019 Uiso 1 1 calc R . .
C17 C 1.3479(3) 1.3116(3) 0.37358(16) 0.0148(5) Uani 1 1 d . . .
C18 C 1.4144(3) 1.1556(3) 0.37955(17) 0.0159(5) Uani 1 1 d . . .
H18 H 1.5076 1.1184 0.3417 0.019 Uiso 1 1 calc R . .
C19 C 1.3420(3) 1.0567(3) 0.44175(17) 0.0142(5) Uani 1 1 d . . .
H19 H 1.3877 0.9535 0.4455 0.017 Uiso 1 1 calc R . .
H13 H 0.790(4) 0.230(4) 0.615(2) 0.024(9) Uiso 1 1 d . . .
H14 H 0.734(4) 0.257(4) 0.538(3) 0.022(9) Uiso 1 1 d . . .
N1 N 0.8870(2) 0.6984(2) 0.89869(14) 0.0135(4) Uani 1 1 d . . .
N2 N 0.7156(2) 0.7468(2) 1.03014(13) 0.0100(4) Uani 1 1 d . . .
N3 N 0.7151(2) 0.9425(2) 1.14229(13) 0.0091(4) Uani 1 1 d . . .
N4 N 0.8445(2) 1.0983(2) 1.19397(14) 0.0114(4) Uani 1 1 d . . .
N5 N 0.7150(2) 0.6699(2) 1.20685(14) 0.0101(4) Uani 1 1 d . . .
N6 N 0.8400(2) 0.4460(2) 1.26901(15) 0.0148(4) Uani 1 1 d . . .
N7 N 0.4720(2) 0.8335(2) 1.14814(13) 0.0093(4) Uani 1 1 d . . .
N8 N 0.2229(2) 0.9539(2) 1.18658(14) 0.0133(4) Uani 1 1 d . . .
N9 N 1.4202(3) 1.4139(3) 0.31383(15) 0.0200(5) Uani 1 1 d . . .
H9A H 1.5240 1.3783 0.3069 0.030 Uiso 1 1 calc R . .
H9B H 1.3988 1.5029 0.3397 0.030 Uiso 1 1 calc R . .
H9C H 1.3843 1.4260 0.2567 0.030 Uiso 1 1 calc R . .
O1 O 1.1888(2) 0.86564(19) 0.58051(12) 0.0143(3) Uani 1 1 d . . .
O2 O 1.0080(2) 1.06646(19) 0.62666(11) 0.0125(3) Uani 1 1 d . . .
O3 O 0.7213(2) 0.2880(2) 0.59008(15) 0.0200(4) Uani 1 1 d . . .
Pb1 Pb 0.970027(9) 0.825681(8) 0.717758(5) 0.00876(3) Uani 1 1 d . . .

loop_
_atom_site_aniso_label
_atom_site_aniso_U_11
_atom_site_aniso_U_22
_atom_site_aniso_U_33
_atom_site_aniso_U_23
_atom_site_aniso_U_13
_atom_site_aniso_U_12
B1 0.0091(11) 0.0081(11) 0.0104(11) 0.0005(9) -0.0014(9) -0.0017(9)
C1 0.0149(11) 0.0133(11) 0.0155(11) -0.0022(9) -0.0023(9) -0.0066(9)
C2 0.0215(13) 0.0126(11) 0.0126(11) -0.0027(9) -0.0002(9) -0.0068(9)
C3 0.0116(11) 0.0123(11) 0.0149(11) -0.0008(9) -0.0017(8) -0.0033(8)
C4 0.0155(11) 0.0108(11) 0.0125(10) 0.0027(9) -0.0028(9) -0.0037(9)
C5 0.0123(11) 0.0098(11) 0.0142(10) 0.0000(8) -0.0019(8) -0.0032(8)
C6 0.0098(10) 0.0109(11) 0.0126(10) 0.0002(8) -0.0019(8) -0.0016(8)
C7 0.0163(11) 0.0132(11) 0.0110(10) -0.0023(9) 0.0011(9) -0.0021(9)
C8 0.0173(11) 0.0122(11) 0.0140(11) -0.0008(9) -0.0025(9) -0.0046(9)
C9 0.0142(11) 0.0104(11) 0.0141(11) -0.0009(9) -0.0016(9) 0.0001(9)
C10 0.0130(11) 0.0106(11) 0.0157(11) -0.0011(9) 0.0002(9) -0.0045(9)
C11 0.0116(11) 0.0124(11) 0.0165(11) -0.0023(9) 0.0007(9) -0.0046(9)
C12 0.0119(11) 0.0102(11) 0.0121(10) -0.0019(8) -0.0009(8) -0.0026(8)
C13 0.0133(11) 0.0136(11) 0.0104(10) -0.0010(8) -0.0044(8) -0.0066(9)
C14 0.0148(11) 0.0133(11) 0.0103(10) 0.0013(8) -0.0023(8) -0.0068(9)
C15 0.0172(12) 0.0142(12) 0.0140(11) -0.0035(9) -0.0007(9) -0.0050(9)
C16 0.0235(13) 0.0107(11) 0.0159(11) -0.0006(9) -0.0035(9) -0.0071(9)
C17 0.0209(12) 0.0154(12) 0.0118(10) 0.0002(9) -0.0039(9) -0.0106(10)
C18 0.0143(11) 0.0179(12) 0.0158(11) 0.0007(9) 0.0001(9) -0.0063(9)
C19 0.0145(11) 0.0137(12) 0.0154(11) 0.0003(9) -0.0033(9) -0.0047(9)
N1 0.0158(10) 0.0107(10) 0.0135(9) -0.0008(7) 0.0007(8) -0.0028(8)
N2 0.0114(9) 0.0087(9) 0.0100(9) -0.0015(7) -0.0019(7) -0.0016(7)
N3 0.0084(9) 0.0094(9) 0.0098(8) -0.0010(7) -0.0018(7) -0.0018(7)
N4 0.0118(9) 0.0102(9) 0.0130(9) -0.0012(7) -0.0019(7) -0.0037(7)
N5 0.0095(9) 0.0094(9) 0.0114(9) -0.0016(7) -0.0006(7) -0.0021(7)
N6 0.0167(10) 0.0101(10) 0.0164(10) 0.0000(8) -0.0032(8) -0.0002(8)
N7 0.0095(9) 0.0075(9) 0.0112(9) -0.0001(7) -0.0015(7) -0.0026(7)
N8 0.0121(9) 0.0113(10) 0.0155(9) -0.0004(8) 0.0003(8) -0.0015(7)
N9 0.0269(12) 0.0186(11) 0.0173(10) 0.0024(8) 0.0003(9) -0.0138(9)
O1 0.0150(8) 0.0118(8) 0.0152(8) 0.0018(6) -0.0001(6) -0.0031(6)
O2 0.0146(8) 0.0120(8) 0.0108(7) 0.0008(6) 0.0002(6) -0.0039(6)
O3 0.0231(10) 0.0153(9) 0.0208(10) -0.0043(8) -0.0017(8) -0.0016(8)
Pb1 0.00919(5) 0.00787(5) 0.00960(5) -0.00044(3) -0.00126(3) -0.00257(3)

loop_
_atom_type_symbol
_atom_type_description
_atom_type_scat_dispersion_real
_atom_type_scat_dispersion_imag
_atom_type_scat_source
C C 0.0033 0.0016 'International Tables Vol C Tables 4.2.6.8 and 6.1.1.4'
H H 0.0000 0.0000 'International Tables Vol C Tables 4.2.6.8 and 6.1.1.4'
B B 0.0013 0.0007 'International Tables Vol C Tables 4.2.6.8 and 6.1.1.4'
N N 0.0061 0.0033 'International Tables Vol C Tables 4.2.6.8 and 6.1.1.4'
O O 0.0106 0.0060 'International Tables Vol C Tables 4.2.6.8 and 6.1.1.4'
Pb Pb -3.3944 10.1111 'International Tables Vol C Tables 4.2.6.8 and 6.1.1.4'

loop_
_geom_angle_atom_site_label_1
_geom_angle_atom_site_label_2
_geom_angle_atom_site_label_3
_geom_angle
_geom_angle_site_symmetry_1
_geom_angle_site_symmetry_3
_geom_angle_publ_flag
N5 B1 N7 107.97(18) . . ?
N5 B1 N2 109.20(18) . . ?
N7 B1 N2 111.62(18) . . ?
N5 B1 N3 110.99(18) . . ?
N7 B1 N3 109.88(18) . . ?
N2 B1 N3 107.22(18) . . ?
C2 C1 N2 107.4(2) . . ?
C2 C1 H1 126.3 . . ?
N2 C1 H1 126.3 . . ?
C1 C2 N1 109.8(2) . . ?
C1 C2 H2 125.1 . . ?
N1 C2 H2 125.1 . . ?
N1 C3 N2 113.5(2) . . ?
N1 C3 H3 123.3 . . ?
N2 C3 H3 123.3 . . ?
C5 C4 N3 107.3(2) . . ?
C5 C4 H4 126.4 . . ?
N3 C4 H4 126.4 . . ?
C4 C5 N4 109.2(2) . . ?
C4 C5 H5 125.4 . . ?
N4 C5 H5 125.4 . . ?
N4 C6 N3 112.1(2) . . ?
N4 C6 H6 124.0 . . ?
N3 C6 H6 124.0 . . ?
C8 C7 N5 106.9(2) . . ?
C8 C7 H7 126.6 . . ?
N5 C7 H7 126.6 . . ?
C7 C8 N6 109.9(2) . . ?
C7 C8 H8 125.0 . . ?
N6 C8 H8 125.0 . . ?
N6 C9 N5 112.7(2) . . ?
N6 C9 H9 123.6 . . ?
N5 C9 H9 123.6 . . ?
C11 C10 N7 107.1(2) . . ?
C11 C10 H10 126.4 . . ?
N7 C10 H10 126.4 . . ?
C10 C11 N8 109.7(2) . . ?
C10 C11 H11 125.1 . . ?
N8 C11 H11 125.1 . . ?
N8 C12 N7 113.0(2) . . ?
N8 C12 H12 123.5 . . ?
N7 C12 H12 123.5 . . ?
O1 C13 O2 121.4(2) . . ?
O1 C13 C14 121.0(2) . . ?
O2 C13 C14 117.6(2) . . ?
C19 C14 C15 118.4(2) . . ?
C19 C14 C13 121.5(2) . . ?
C15 C14 C13 120.0(2) . . ?
C16 C15 C14 121.2(2) . . ?
C16 C15 H15 119.4 . . ?
C14 C15 H15 119.4 . . ?
C15 C16 C17 120.0(2) . . ?
C15 C16 H16 120.0 . . ?
C17 C16 H16 120.0 . . ?
N9 C17 C18 121.5(2) . . ?
N9 C17 C16 119.5(2) . . ?
C18 C17 C16 119.0(2) . . ?
C19 C18 C17 120.3(2) . . ?
C19 C18 H18 119.9 . . ?
C17 C18 H18 119.9 . . ?
C18 C19 C14 121.0(2) . . ?
C18 C19 H19 119.5 . . ?
C14 C19 H19 119.5 . . ?
C3 N1 C2 104.5(2) . . ?
C3 N1 Pb1 127.29(16) . . ?
C2 N1 Pb1 109.51(15) . . ?
C3 N2 C1 104.94(19) . . ?
C3 N2 B1 125.51(19) . . ?
C1 N2 B1 129.1(2) . . ?
C6 N3 C4 105.79(19) . . ?
C6 N3 B1 127.43(19) . . ?
C4 N3 B1 126.67(18) . . ?
C6 N4 C5 105.69(19) . . ?
C6 N4 Pb1 123.73(15) . 2_777 ?
C5 N4 Pb1 130.05(15) . 2_777 ?
C9 N5 C7 105.48(19) . . ?
C9 N5 B1 127.28(19) . . ?
C7 N5 B1 127.1(2) . . ?
C9 N6 C8 105.0(2) . . ?
C9 N6 Pb1 126.68(16) . 2_767 ?
C8 N6 Pb1 128.35(16) . 2_767 ?
C12 N7 C10 105.22(19) . . ?
C12 N7 B1 128.81(19) . . ?
C10 N7 B1 125.58(19) . . ?
C12 N8 C11 104.9(2) . . ?
C12 N8 Pb1 115.91(15) . 2_677 ?
C11 N8 Pb1 134.64(15) . 2_677 ?
C17 N9 H9A 109.5 . . ?
C17 N9 H9B 109.5 . . ?
H9A N9 H9B 109.5 . . ?
C17 N9 H9C 109.5 . . ?
H9A N9 H9C 109.5 . . ?
H9B N9 H9C 109.5 . . ?
C13 O1 Pb1 90.82(14) . . ?
C13 O2 Pb1 95.96(14) . . ?
H13 O3 H14 101(3) . . ?
N4 Pb1 O2 77.95(6) 2_777 . ?
N4 Pb1 O1 79.03(6) 2_777 . ?
O2 Pb1 O1 51.78(5) . . ?
N4 Pb1 N6 84.45(6) 2_777 2_767 ?
O2 Pb1 N6 131.22(6) . 2_767 ?
O1 Pb1 N6 80.46(6) . 2_767 ?
N4 Pb1 N8 79.96(6) 2_777 2_677 ?
O2 Pb1 N8 74.50(6) . 2_677 ?
O1 Pb1 N8 125.15(6) . 2_677 ?
N6 Pb1 N8 145.97(6) 2_767 2_677 ?
N4 Pb1 N1 80.37(6) 2_777 . ?
O2 Pb1 N1 143.54(6) . . ?
O1 Pb1 N1 148.92(6) . . ?
N6 Pb1 N1 74.59(6) 2_767 . ?
N8 Pb1 N1 73.09(6) 2_677 . ?

loop_
_geom_bond_atom_site_label_1
_geom_bond_atom_site_label_2
_geom_bond_distance
_geom_bond_site_symmetry_2
_geom_bond_publ_flag
B1 N5 1.540(3) . ?
B1 N7 1.542(3) . ?
B1 N2 1.547(3) . ?
B1 N3 1.547(3) . ?
C1 C2 1.360(3) . ?
C1 N2 1.383(3) . ?
C1 H1 0.9500 . ?
C2 N1 1.385(3) . ?
C2 H2 0.9500 . ?
C3 N1 1.321(3) . ?
C3 N2 1.360(3) . ?
C3 H3 0.9500 . ?
C4 C5 1.358(3) . ?
C4 N3 1.389(3) . ?
C4 H4 0.9500 . ?
C5 N4 1.381(3) . ?
C5 H5 0.9500 . ?
C6 N4 1.329(3) . ?
C6 N3 1.353(3) . ?
C6 H6 0.9500 . ?
C7 C8 1.356(3) . ?
C7 N5 1.390(3) . ?
C7 H7 0.9500 . ?
C8 N6 1.381(3) . ?
C8 H8 0.9500 . ?
C9 N6 1.324(3) . ?
C9 N5 1.356(3) . ?
C9 H9 0.9500 . ?
C10 C11 1.360(3) . ?
C10 N7 1.390(3) . ?
C10 H10 0.9500 . ?
C11 N8 1.382(3) . ?
C11 H11 0.9500 . ?
C12 N8 1.325(3) . ?
C12 N7 1.355(3) . ?
C12 H12 0.9500 . ?
C13 O1 1.268(3) . ?
C13 O2 1.278(3) . ?
C13 C14 1.493(3) . ?
C14 C19 1.397(3) . ?
C14 C15 1.400(3) . ?
C15 C16 1.384(3) . ?
C15 H15 0.9500 . ?
C16 C17 1.403(4) . ?
C16 H16 0.9500 . ?
C17 N9 1.391(3) . ?
C17 C18 1.402(4) . ?
C18 C19 1.387(3) . ?
C18 H18 0.9500 . ?
C19 H19 0.9500 . ?
N1 Pb1 2.766(2) . ?
N4 Pb1 2.4213(19) 2_777 ?
N6 Pb1 2.650(2) 2_767 ?
N8 Pb1 2.666(2) 2_677 ?
N9 H9A 0.9100 . ?
N9 H9B 0.9100 . ?
N9 H9C 0.9100 . ?
O1 Pb1 2.5973(17) . ?
O2 Pb1 2.4813(16) . ?
O3 H13 0.80(4) . ?
O3 H14 0.80(3) . ?
Pb1 N4 2.4213(19) 2_777 ?
Pb1 N6 2.650(2) 2_767 ?
Pb1 N8 2.666(2) 2_677 ?
